data_4108985
loop_
_publ_author_name
'Abdessamad Grirrane'
'Irene Resa'
'Amor Rodriguez'
'Ernesto Carmona'
'Eleuterio Alvarez'
'Enrique Gutierrez-Puebla'
'Angeles Monge'
'Agust\'in Galindo'
'Diego del R\'io'
'Richard A. Andersen'

_publ_section_title
;
 Zinc-Zinc Bonded Zincocene Structures. Synthesis and Characterization of
 Zn2(\h5-C5Me5)2 and Zn2(\h5-C5Me4Et)2
;
_journal_name_full 'Journal of the American Chemical Society'
_journal_page_first 693
_journal_page_last 703
_journal_paper_doi 10.1021/ja0668217
_journal_volume 129
_journal_year 2007
_chemical_formula_moiety 'C20 H30 Zn2'
_chemical_formula_sum 'C20 H30 Zn2'
_chemical_formula_weight 401.18
_chemical_name_systematic
; 
 ? 
;
_space_group_IT_number 2
_symmetry_cell_setting triclinic
_symmetry_space_group_name_Hall '-P 1'
_symmetry_space_group_name_H-M 'P -1'
_atom_sites_solution_hydrogens geom
_atom_sites_solution_primary direct
_atom_sites_solution_secondary difmap
_audit_creation_method SHELXL-97
_cell_angle_alpha 109.7770(10)
_cell_angle_beta 101.6030(10)
_cell_angle_gamma 94.2010(10)
_cell_formula_units_Z 2
_cell_length_a 6.9329(3)
_cell_length_b 10.8831(5)
_cell_length_c 13.8384(7)
_cell_measurement_reflns_used 6380
_cell_measurement_temperature 173(2)
_cell_measurement_theta_max 29.31
_cell_measurement_theta_min 2.01
_cell_volume 951.09(8)
_computing_cell_refinement 'SAINT+ v. 7.06 a (Bruker AXS, 2003)'
_computing_data_collection 'APEX-W2K-NT v. 1.0 (Bruker AXS, 2004)'
_computing_data_reduction 'SAINT+ v. 7.06 a (Bruker AXS, 2001)'
_computing_molecular_graphics 'XP, SHELXTL v. 6.10 (Bruker, 2000)'
_computing_publication_material 'XCIF, SHELXTL v. 6.12 (Bruker, 2001)'
_computing_structure_refinement 'SHELXL-97 (Sheldrick, 1997)'
_computing_structure_solution 'SHELXS-97 (Sheldrick, 1990)'
_diffrn_ambient_temperature 173(2)
_diffrn_detector_area_resol_mean 8.26
_diffrn_measured_fraction_theta_full 0.988
_diffrn_measured_fraction_theta_max 0.988
_diffrn_measurement_device_type 'BRUKER SMART 3-circle with CCD system'
_diffrn_measurement_method 'omega scans'
_diffrn_radiation_monochromator graphite
_diffrn_radiation_source 'fine-focus sealed tube'
_diffrn_radiation_type MoK\a
_diffrn_radiation_wavelength 0.71073
_diffrn_reflns_av_R_equivalents 0.0485
_diffrn_reflns_av_sigmaI/netI 0.0579
_diffrn_reflns_limit_h_max 9
_diffrn_reflns_limit_h_min -9
_diffrn_reflns_limit_k_max 14
_diffrn_reflns_limit_k_min -14
_diffrn_reflns_limit_l_max 19
_diffrn_reflns_limit_l_min -19
_diffrn_reflns_number 11466
_diffrn_reflns_theta_full 29.31
_diffrn_reflns_theta_max 29.31
_diffrn_reflns_theta_min 2.01
_diffrn_standards_decay_% 0
_exptl_absorpt_coefficient_mu 2.517
_exptl_absorpt_correction_T_max 0.8815
_exptl_absorpt_correction_T_min 0.3318
_exptl_absorpt_correction_type multi-scan
_exptl_absorpt_process_details
; 
 SADABS v. 2.03: Area-Detector Absorption Correction.
 (1997-2001) Bruker-AXS within SAINT+ package, v. 6.04
;
_exptl_crystal_colour colourless
_exptl_crystal_density_diffrn 1.401
_exptl_crystal_description prism
_exptl_crystal_F_000 420
_exptl_crystal_size_max 0.45
_exptl_crystal_size_mid 0.45
_exptl_crystal_size_min 0.05
_refine_diff_density_max 0.459
_refine_diff_density_min -0.505
_refine_diff_density_rms 0.083
_refine_ls_extinction_method none
_refine_ls_goodness_of_fit_ref 0.988
_refine_ls_hydrogen_treatment constr
_refine_ls_matrix_type full
_refine_ls_number_parameters 209
_refine_ls_number_reflns 4962
_refine_ls_number_restraints 0
_refine_ls_restrained_S_all 0.988
_refine_ls_R_factor_all 0.0485
_refine_ls_R_factor_gt 0.0310
_refine_ls_shift/su_max 0.004
_refine_ls_shift/su_mean 0.000
_refine_ls_structure_factor_coef Fsqd
_refine_ls_weighting_details 'calc w=1/[\s^2^(Fo^2^)+(0.0305P)^2^+0.0000P] where P=(Fo^2^+2Fc^2^)/3'
_refine_ls_weighting_scheme calc
_refine_ls_wR_factor_gt 0.0726
_refine_ls_wR_factor_ref 0.0759
_reflns_number_gt 3521
_reflns_number_total 4962
_reflns_threshold_expression >2sigma(I)
_cod_data_source_file ja0668217si20060921_115127.cif
_cod_data_source_block 1
_cod_database_code 4108985

loop_
_symmetry_equiv_pos_as_xyz
'x, y, z'
'-x, -y, -z'

loop_
_atom_site_label
_atom_site_type_symbol
_atom_site_fract_x
_atom_site_fract_y
_atom_site_fract_z
_atom_site_U_iso_or_equiv
_atom_site_adp_type
_atom_site_occupancy
_atom_site_symmetry_multiplicity
_atom_site_calc_flag
_atom_site_refinement_flags
Zn1 Zn 0.66569(4) 0.28098(2) 0.182946(19) 0.02379(8) Uani 1 1 d .
Zn2 Zn 0.85496(3) 0.21123(2) 0.305852(18) 0.02336(8) Uani 1 1 d .
C1 C 1.0995(3) 0.2682(2) 0.45745(17) 0.0273(5) Uani 1 1 d .
C3 C 0.8798(3) 0.0735(2) 0.40080(17) 0.0250(5) Uani 1 1 d .
C10 C 0.5787(3) 0.4499(2) 0.13087(17) 0.0269(5) Uani 1 1 d .
C8 C 0.3554(3) 0.2581(2) 0.07427(16) 0.0223(4) Uani 1 1 d .
C6 C 0.6367(3) 0.3545(2) 0.04644(17) 0.0261(5) Uani 1 1 d .
C5 C 1.1609(3) 0.1724(2) 0.37464(17) 0.0253(5) Uani 1 1 d .
C7 C 0.4988(3) 0.2355(2) 0.01183(16) 0.0217(4) Uani 1 1 d .
C4 C 1.0252(3) 0.0527(2) 0.33944(17) 0.0252(5) Uani 1 1 d .
C9 C 0.4048(3) 0.3902(2) 0.14815(17) 0.0251(5) Uani 1 1 d .
C2 C 0.9268(3) 0.2074(2) 0.47320(16) 0.0263(5) Uani 1 1 d .
C13 C 0.7228(3) -0.0310(2) 0.3981(2) 0.0360(6) Uani 1 1 d .
H13A H 0.7797 -0.0767 0.4446 0.054 Uiso 1 1 calc R
H13B H 0.6745 -0.0947 0.3255 0.054 Uiso 1 1 calc R
H13C H 0.6117 0.0103 0.4223 0.054 Uiso 1 1 calc R
C18 C 0.1741(3) 0.1604(2) 0.05778(19) 0.0350(6) Uani 1 1 d .
H18A H 0.1295 0.1816 0.1236 0.052 Uiso 1 1 calc R
H18B H 0.2083 0.0708 0.0374 0.052 Uiso 1 1 calc R
H18C H 0.0670 0.1654 0.0016 0.052 Uiso 1 1 calc R
C14 C 1.0444(4) -0.0745(2) 0.25745(19) 0.0406(6) Uani 1 1 d .
H14A H 1.0744 -0.0572 0.1966 0.061 Uiso 1 1 calc R
H14B H 0.9190 -0.1356 0.2345 0.061 Uiso 1 1 calc R
H14C H 1.1523 -0.1139 0.2876 0.061 Uiso 1 1 calc R
C19 C 0.2876(4) 0.4586(3) 0.22540(19) 0.0409(6) Uani 1 1 d .
H19A H 0.2249 0.5255 0.2031 0.061 Uiso 1 1 calc R
H19B H 0.3771 0.5011 0.2959 0.061 Uiso 1 1 calc R
H19C H 0.1845 0.3936 0.2275 0.061 Uiso 1 1 calc R
C15 C 1.3463(3) 0.1889(3) 0.3370(2) 0.0401(6) Uani 1 1 d .
H15A H 1.4592 0.1713 0.3831 0.060 Uiso 1 1 calc R
H15B H 1.3730 0.2795 0.3389 0.060 Uiso 1 1 calc R
H15C H 1.3278 0.1267 0.2643 0.060 Uiso 1 1 calc R
C17 C 0.4945(4) 0.1132(2) -0.08078(18) 0.0389(6) Uani 1 1 d .
H17A H 0.4314 0.1252 -0.1463 0.058 Uiso 1 1 calc R
H17B H 0.4184 0.0379 -0.0745 0.058 Uiso 1 1 calc R
H17C H 0.6311 0.0963 -0.0822 0.058 Uiso 1 1 calc R
C16 C 0.7966(4) 0.3810(3) -0.0048(2) 0.0443(7) Uani 1 1 d .
H16A H 0.7566 0.4399 -0.0428 0.066 Uiso 1 1 calc R
H16B H 0.8179 0.2975 -0.0548 0.066 Uiso 1 1 calc R
H16C H 0.9205 0.4229 0.0494 0.066 Uiso 1 1 calc R
C11 C 1.2119(4) 0.4034(2) 0.5227(2) 0.0468(7) Uani 1 1 d .
H11A H 1.3269 0.3969 0.5740 0.070 Uiso 1 1 calc R
H11B H 1.1244 0.4578 0.5603 0.070 Uiso 1 1 calc R
H11C H 1.2579 0.4441 0.4764 0.070 Uiso 1 1 calc R
C12 C 0.8209(4) 0.2695(3) 0.55896(18) 0.0438(7) Uani 1 1 d .
H12A H 0.9082 0.2841 0.6283 0.066 Uiso 1 1 calc R
H12B H 0.6986 0.2105 0.5483 0.066 Uiso 1 1 calc R
H12C H 0.7874 0.3543 0.5559 0.066 Uiso 1 1 calc R
C20 C 0.6742(4) 0.5918(2) 0.1830(2) 0.0496(8) Uani 1 1 d .
H20A H 0.8194 0.5967 0.2012 0.074 Uiso 1 1 calc R
H20B H 0.6286 0.6328 0.2475 0.074 Uiso 1 1 calc R
H20C H 0.6370 0.6386 0.1344 0.074 Uiso 1 1 calc R

loop_
_atom_site_aniso_label
_atom_site_aniso_U_11
_atom_site_aniso_U_22
_atom_site_aniso_U_33
_atom_site_aniso_U_23
_atom_site_aniso_U_13
_atom_site_aniso_U_12
Zn1 0.02289(14) 0.02724(15) 0.02398(14) 0.01599(11) -0.00052(11) 0.00496(11)
Zn2 0.02197(14) 0.02849(15) 0.02276(14) 0.01539(11) 0.00052(11) 0.00674(11)
C1 0.0288(12) 0.0300(12) 0.0236(11) 0.0150(9) -0.0022(9) 0.0061(10)
C3 0.0246(11) 0.0298(12) 0.0249(11) 0.0177(9) 0.0008(9) 0.0066(9)
C10 0.0293(12) 0.0228(11) 0.0274(11) 0.0162(9) -0.0075(10) 0.0019(9)
C8 0.0188(10) 0.0266(11) 0.0224(10) 0.0131(9) -0.0009(8) 0.0038(9)
C6 0.0234(11) 0.0347(12) 0.0259(11) 0.0225(10) -0.0012(9) 0.0036(10)
C5 0.0219(11) 0.0312(12) 0.0259(11) 0.0180(10) -0.0014(9) 0.0056(9)
C7 0.0227(10) 0.0246(11) 0.0193(10) 0.0131(8) -0.0013(8) 0.0053(9)
C4 0.0269(11) 0.0294(12) 0.0240(11) 0.0164(9) 0.0023(9) 0.0107(9)
C9 0.0268(11) 0.0248(11) 0.0227(11) 0.0116(9) -0.0031(9) 0.0079(9)
C2 0.0289(12) 0.0337(12) 0.0183(10) 0.0149(9) -0.0013(9) 0.0095(10)
C13 0.0330(13) 0.0400(14) 0.0451(15) 0.0307(12) 0.0056(11) 0.0030(11)
C18 0.0246(12) 0.0393(14) 0.0400(14) 0.0198(11) -0.0008(10) -0.0037(10)
C14 0.0505(16) 0.0347(14) 0.0387(14) 0.0147(11) 0.0090(12) 0.0184(12)
C19 0.0487(16) 0.0475(15) 0.0308(13) 0.0151(11) 0.0100(12) 0.0286(13)
C15 0.0240(12) 0.0605(17) 0.0466(15) 0.0335(14) 0.0063(11) 0.0104(12)
C17 0.0522(16) 0.0379(14) 0.0254(12) 0.0099(11) 0.0053(12) 0.0176(12)
C16 0.0291(13) 0.0693(19) 0.0523(16) 0.0465(15) 0.0073(12) 0.0043(13)
C11 0.0494(16) 0.0354(14) 0.0406(15) 0.0118(12) -0.0147(13) -0.0042(13)
C12 0.0517(17) 0.0602(18) 0.0249(12) 0.0176(12) 0.0133(12) 0.0199(14)
C20 0.0596(18) 0.0255(13) 0.0505(17) 0.0190(12) -0.0204(14) -0.0060(12)

loop_
_atom_type_symbol
_atom_type_description
_atom_type_scat_dispersion_real
_atom_type_scat_dispersion_imag
_atom_type_scat_source
C C 0.0033 0.0016 'International Tables Vol C Tables 4.2.6.8 and 6.1.1.4'
H H 0.0000 0.0000 'International Tables Vol C Tables 4.2.6.8 and 6.1.1.4'
Zn Zn 0.2839 1.4301 'International Tables Vol C Tables 4.2.6.8 and 6.1.1.4'

loop_
_geom_angle_atom_site_label_1
_geom_angle_atom_site_label_2
_geom_angle_atom_site_label_3
_geom_angle
C6 Zn1 C10 36.66(8)
C6 Zn1 C7 36.54(8)
C10 Zn1 C7 60.82(7)
C6 Zn1 C9 60.91(8)
C10 Zn1 C9 36.46(8)
C7 Zn1 C9 60.53(7)
C6 Zn1 Zn2 150.52(6)
C10 Zn1 Zn2 148.73(6)
C7 Zn1 Zn2 148.55(5)
C9 Zn1 Zn2 145.72(6)
C6 Zn1 C8 60.62(8)
C10 Zn1 C8 60.43(8)
C7 Zn1 C8 36.19(7)
C9 Zn1 C8 36.00(7)
Zn2 Zn1 C8 145.82(6)
C5 Zn2 C1 36.51(8)
C5 Zn2 C4 36.40(8)
C1 Zn2 C4 60.80(8)
C5 Zn2 C2 60.45(8)
C1 Zn2 C2 36.15(8)
C4 Zn2 C2 60.52(8)
C5 Zn2 C3 60.62(8)
C1 Zn2 C3 60.70(8)
C4 Zn2 C3 36.31(8)
C2 Zn2 C3 36.37(8)
C5 Zn2 Zn1 146.90(6)
C1 Zn2 Zn1 146.97(6)
C4 Zn2 Zn1 148.13(6)
C2 Zn2 Zn1 148.58(6)
C3 Zn2 Zn1 149.12(6)
C2 C1 C5 107.7(2)
C2 C1 C11 126.7(2)
C5 C1 C11 125.3(2)
C2 C1 Zn2 72.12(12)
C5 C1 Zn2 71.58(12)
C11 C1 Zn2 126.74(16)
C4 C3 C2 107.3(2)
C4 C3 C13 125.7(2)
C2 C3 C13 126.6(2)
C4 C3 Zn2 71.20(12)
C2 C3 Zn2 71.27(12)
C13 C3 Zn2 128.30(15)
C6 C10 C9 108.23(19)
C6 C10 C20 124.6(2)
C9 C10 C20 126.9(2)
C6 C10 Zn1 71.63(12)
C9 C10 Zn1 72.77(12)
C20 C10 Zn1 126.23(16)
C9 C8 C7 108.23(19)
C9 C8 C18 126.54(19)
C7 C8 C18 125.07(19)
C9 C8 Zn1 71.57(11)
C7 C8 Zn1 71.03(11)
C18 C8 Zn1 126.67(15)
C10 C6 C7 107.70(19)
C10 C6 C16 125.5(2)
C7 C6 C16 126.4(2)
C10 C6 Zn1 71.72(12)
C7 C6 Zn1 72.32(12)
C16 C6 Zn1 127.46(16)
C4 C5 C1 108.2(2)
C4 C5 C15 125.0(2)
C1 C5 C15 126.6(2)
C4 C5 Zn2 72.06(12)
C1 C5 Zn2 71.91(12)
C15 C5 Zn2 126.04(15)
C8 C7 C6 108.05(18)
C8 C7 C17 126.1(2)
C6 C7 C17 125.6(2)
C8 C7 Zn1 72.78(12)
C6 C7 Zn1 71.14(12)
C17 C7 Zn1 126.25(15)
C5 C4 C3 108.16(19)
C5 C4 C14 124.8(2)
C3 C4 C14 126.9(2)
C5 C4 Zn2 71.54(12)
C3 C4 Zn2 72.49(12)
C14 C4 Zn2 125.11(15)
C8 C9 C10 107.77(19)
C8 C9 C19 126.4(2)
C10 C9 C19 125.7(2)
C8 C9 Zn1 72.42(12)
C10 C9 Zn1 70.77(12)
C19 C9 Zn1 125.66(15)
C1 C2 C3 108.71(19)
C1 C2 C12 125.6(2)
C3 C2 C12 125.4(2)
C1 C2 Zn2 71.73(12)
C3 C2 Zn2 72.36(12)
C12 C2 Zn2 126.17(15)

loop_
_geom_bond_atom_site_label_1
_geom_bond_atom_site_label_2
_geom_bond_distance
Zn1 C6 2.268(2)
Zn1 C10 2.269(2)
Zn1 C7 2.283(2)
Zn1 C9 2.295(2)
Zn1 Zn2 2.3050(3)
Zn1 C8 2.306(2)
Zn2 C5 2.275(2)
Zn2 C1 2.279(2)
Zn2 C4 2.282(2)
Zn2 C2 2.284(2)
Zn2 C3 2.298(2)
C1 C2 1.416(3)
C1 C5 1.427(3)
C1 C11 1.495(3)
C3 C4 1.427(3)
C3 C2 1.430(3)
C3 C13 1.500(3)
C10 C6 1.426(3)
C10 C9 1.428(3)
C10 C20 1.499(3)
C8 C9 1.422(3)
C8 C7 1.426(3)
C8 C18 1.512(3)
C6 C7 1.427(3)
C6 C16 1.491(3)
C5 C4 1.423(3)
C5 C15 1.502(3)
C7 C17 1.497(3)
C4 C14 1.499(3)
C9 C19 1.502(3)
C2 C12 1.511(3)
